data_7700392
loop_
_publ_author_name
'He, Minghui'
'Xia, Fengjie'
'Xu, Tingting'
'Gao, Xiaoxia'
'Jiang, Zhenzhen'
'Wang, Xia'
'He, Yabing'

_publ_section_title
;
 A lactam-functionalized copper bent diisophthalate framework displaying
 significantly enhanced adsorption of CO<sub>2</sub> and
 C<sub>2</sub>H<sub>2</sub> over CH<sub>4</sub>.
;
_journal_issue 30
_journal_name_full 'Dalton transactions (Cambridge, England : 2003)'
_journal_page_first 11374
_journal_page_last 11381
_journal_paper_doi 10.1039/c9dt01778j
_journal_volume 48
_journal_year 2019
_chemical_formula_moiety '[C22 H15 Cu2 N O11].5DMF.H2O'
_chemical_formula_sum 'C37 H52 Cu2 N6 O17'
_chemical_formula_weight 979.92
_space_group_crystal_system orthorhombic
_space_group_IT_number 63
_space_group_name_Hall '-C 2c 2'
_space_group_name_H-M_alt 'C m c m'
_symmetry_space_group_name_Hall '-C 2c 2'
_symmetry_space_group_name_H-M 'C m c m'
_atom_sites_solution_hydrogens mixed
_audit_creation_method SHELXL-2014/7
_audit_update_record
;
2019-05-20 deposited with the CCDC.    2019-07-01 downloaded from the CCDC.
;
_cell_angle_alpha 90
_cell_angle_beta 90
_cell_angle_gamma 90
_cell_formula_units_Z 12
_cell_length_a 24.7465(12)
_cell_length_b 33.4859(14)
_cell_length_c 18.4434(8)
_cell_measurement_reflns_used 30025
_cell_measurement_temperature 150(2)
_cell_measurement_theta_max 65
_cell_measurement_theta_min 3
_cell_volume 15283.3(12)
_computing_cell_refinement 'Bruker SMART'
_computing_data_collection 'Bruker SMART'
_computing_data_reduction 'Bruker SAINT'
_computing_molecular_graphics 'Bruker SHELXTL'
_computing_publication_material 'Bruker SHELXTL'
_computing_structure_refinement 'SHELXL-2014/7 (Sheldrick, 2014)'
_computing_structure_solution 'SHELXL-2014/7 (Sheldrick, 2014)'
_diffrn_ambient_temperature 150(2)
_diffrn_measured_fraction_theta_full 0.991
_diffrn_measured_fraction_theta_max 0.991
_diffrn_measurement_device_type 'Bruker D8 VENTURE PHOTON II'
_diffrn_measurement_method 'omega scans'
_diffrn_radiation_type CuK\a
_diffrn_radiation_wavelength 1.54178
_diffrn_reflns_av_R_equivalents 0.0552
_diffrn_reflns_av_unetI/netI 0.0439
_diffrn_reflns_Laue_measured_fraction_full 0.991
_diffrn_reflns_Laue_measured_fraction_max 0.991
_diffrn_reflns_limit_h_max 27
_diffrn_reflns_limit_h_min -29
_diffrn_reflns_limit_k_max 39
_diffrn_reflns_limit_k_min -37
_diffrn_reflns_limit_l_max 21
_diffrn_reflns_limit_l_min -19
_diffrn_reflns_number 30025
_diffrn_reflns_point_group_measured_fraction_full 0.991
_diffrn_reflns_point_group_measured_fraction_max 0.991
_diffrn_reflns_theta_full 65.206
_diffrn_reflns_theta_max 65.206
_diffrn_reflns_theta_min 3.267
_exptl_absorpt_coefficient_mu 1.610
_exptl_absorpt_correction_T_max 0.890
_exptl_absorpt_correction_T_min 0.843
_exptl_absorpt_correction_type empirical
_exptl_crystal_colour blue
_exptl_crystal_density_diffrn 1.278
_exptl_crystal_description block
_exptl_crystal_F_000 6120
_exptl_crystal_size_max 0.140
_exptl_crystal_size_mid 0.110
_exptl_crystal_size_min 0.090
_refine_diff_density_max 0.688
_refine_diff_density_min -0.393
_refine_diff_density_rms 0.072
_refine_ls_extinction_method none
_refine_ls_goodness_of_fit_ref 1.079
_refine_ls_hydrogen_treatment constr
_refine_ls_matrix_type full
_refine_ls_number_parameters 285
_refine_ls_number_reflns 6892
_refine_ls_number_restraints 3
_refine_ls_restrained_S_all 1.080
_refine_ls_R_factor_all 0.0875
_refine_ls_R_factor_gt 0.0688
_refine_ls_shift/su_max 0.002
_refine_ls_shift/su_mean 0.000
_refine_ls_structure_factor_coef Fsqd
_refine_ls_weighting_details 'w=1/[\s^2^(Fo^2^)+(0.1400P)^2^] where P=(Fo^2^+2Fc^2^)/3'
_refine_ls_weighting_scheme calc
_refine_ls_wR_factor_gt 0.2074
_refine_ls_wR_factor_ref 0.2255
_reflns_Friedel_coverage 0.000
_reflns_number_gt 4588
_reflns_number_total 6892
_reflns_threshold_expression 'I > 2\s(I)'
_cod_data_source_file c9dt01778j2.cif
_cod_data_source_block ZJNU-99
_cod_depositor_comments 'Adding full bibliography for 7700392.cif.'
_cod_database_code 7700392
_shelx_shelxl_version_number 2014/7
_shelx_space_group_comment
;
The symmetry employed for this shelxl refinement is uniquely defined
by the following loop, which should always be used as a source of
symmetry information in preference to the above space-group names.
They are only intended as comments.
;
_shelx_estimated_absorpt_t_min 0.806
_shelx_estimated_absorpt_t_max 0.869

loop_
_space_group_symop_operation_xyz
'x, y, z'
'-x, -y, z+1/2'
'-x, y, -z+1/2'
'x, -y, -z'
'x+1/2, y+1/2, z'
'-x+1/2, -y+1/2, z+1/2'
'-x+1/2, y+1/2, -z+1/2'
'x+1/2, -y+1/2, -z'
'-x, -y, -z'
'x, y, -z-1/2'
'x, -y, z-1/2'
'-x, y, z'
'-x+1/2, -y+1/2, -z'
'x+1/2, y+1/2, -z-1/2'
'x+1/2, -y+1/2, z-1/2'
'-x+1/2, y+1/2, z'

loop_
_atom_site_label
_atom_site_type_symbol
_atom_site_fract_x
_atom_site_fract_y
_atom_site_fract_z
_atom_site_U_iso_or_equiv
_atom_site_adp_type
_atom_site_occupancy
_atom_site_site_symmetry_order
_atom_site_calc_flag
_atom_site_refinement_flags_posn
_atom_site_refinement_flags_adp
_atom_site_refinement_flags_occupancy
Cu1 Cu 0.5000 0.56073(3) 0.2500 0.0717(3) Uani 1 4 d S T P
Cu2 Cu 0.5000 0.63954(3) 0.2500 0.0820(4) Uani 1 4 d S T P
Cu3 Cu 0.71051(3) 0.76720(2) 0.46303(3) 0.0744(2) Uani 1 1 d . . .
O1 O 0.55677(12) 0.56728(7) 0.32498(15) 0.0805(7) Uani 1 1 d . . .
O2 O 0.55482(16) 0.63371(8) 0.3222(2) 0.1172(12) Uani 1 1 d . . .
O3 O 0.74867(15) 0.68393(8) 0.51654(18) 0.0946(9) Uani 1 1 d . . .
O4 O 0.68166(14) 0.71335(8) 0.45444(16) 0.0907(9) Uani 1 1 d . . .
O5 O 0.8126(3) 0.5616(3) 0.4708(9) 0.199(6) Uani 0.5 1 d . . P
O6 O 0.75654(15) 0.75585(10) 0.38071(15) 0.0924(9) Uani 1 1 d . . .
O7 O 0.82405(14) 0.72678(9) 0.44217(16) 0.0918(9) Uani 1 1 d . . .
O8 O 0.9130(7) 0.6152(5) 0.1825(13) 0.161(7) Uani 0.25 1 d D . P
O1W O 0.5000 0.49760(15) 0.2500 0.104(2) Uani 1 4 d S T P
H1WA H 0.5179 0.4885 0.2145 0.125 Uiso 0.25 1 d R U P
H1WB H 0.4681 0.4885 0.2500 0.125 Uiso 0.5 2 d R U P
O2W O 0.5000 0.70381(18) 0.2500 0.206(6) Uani 1 4 d S T P
H2WA H 0.4686 0.7109 0.2636 0.247 Uiso 0.25 1 d R U P
H2WB H 0.5000 0.7109 0.2059 0.247 Uiso 0.5 2 d R U P
O3W O 0.64847(17) 0.80181(17) 0.4107(2) 0.167(2) Uani 1 1 d . . .
H3WB H 0.6184 0.7974 0.4319 0.201 Uiso 1 1 d R U .
H3WA H 0.6454 0.7928 0.3671 0.201 Uiso 1 1 d R U .
N1 N 0.8056(2) 0.5000 0.5000 0.160(4) Uani 1 2 d S T P
N2 N 1.0000 0.6164(3) 0.1882(8) 0.132(5) Uani 0.5 2 d DS T P
C1 C 0.57346(19) 0.60035(11) 0.3445(3) 0.0851(11) Uani 1 1 d . . .
C2 C 0.6199(2) 0.60279(11) 0.3946(2) 0.0838(11) Uani 1 1 d . . .
C3 C 0.6475(2) 0.56904(11) 0.4167(3) 0.0879(12) Uani 1 1 d . . .
H3A H 0.6348 0.5436 0.4018 0.105 Uiso 1 1 calc R U .
C4 C 0.69381(19) 0.57132(12) 0.4608(3) 0.0841(11) Uani 1 1 d . . .
C5 C 0.7118(2) 0.60900(13) 0.4818(3) 0.0859(11) Uani 1 1 d . . .
H5A H 0.7433 0.6114 0.5110 0.103 Uiso 1 1 calc R U .
C6 C 0.6841(2) 0.64293(12) 0.4604(2) 0.0845(12) Uani 1 1 d . . .
C7 C 0.6391(2) 0.64010(12) 0.4177(2) 0.0872(12) Uani 1 1 d . . .
H7A H 0.6207 0.6637 0.4034 0.105 Uiso 1 1 calc R U .
C8 C 0.7064(2) 0.68338(13) 0.4787(2) 0.0851(12) Uani 1 1 d . . .
C9 C 0.72307(18) 0.53460(13) 0.4820(3) 0.0879(12) Uani 1 1 d . . .
C10 C 0.6968(2) 0.5000 0.5000 0.0794(15) Uani 1 2 d S T P
H10A H 0.6585 0.5000 0.5000 0.095 Uiso 1 2 calc R U P
C11 C 0.7800(2) 0.53433(17) 0.4818(5) 0.134(2) Uani 1 1 d . . .
H11A H 0.8000 0.5577 0.4681 0.161 Uiso 0.5 1 d R U P
C12 C 0.8688(4) 0.5000 0.5000 0.266(10) Uani 1 2 d S T P
H12A H 0.8820 0.4735 0.5141 0.400 Uiso 0.5 1 calc R U P
H12B H 0.8820 0.5065 0.4513 0.400 Uiso 0.5 1 calc R U P
H12C H 0.8820 0.5199 0.5346 0.400 Uiso 0.5 1 calc R U P
C13 C 0.8009(2) 0.73769(13) 0.3850(2) 0.0832(12) Uani 1 1 d . . .
C14 C 0.82836(19) 0.72732(12) 0.3145(2) 0.0805(11) Uani 1 1 d . . .
C15 C 0.8048(3) 0.73792(17) 0.2500 0.0791(15) Uani 1 2 d S T P
H15A H 0.7720 0.7527 0.2500 0.095 Uiso 1 2 calc R U P
C16 C 0.8760(2) 0.70501(14) 0.3146(2) 0.0926(13) Uani 1 1 d . . .
H16A H 0.8921 0.6975 0.3593 0.111 Uiso 1 1 calc R U .
C17 C 0.8999(3) 0.69373(19) 0.2500 0.0870(16) Uani 1 2 d S T P
C18 C 0.9506(4) 0.6709(2) 0.2354(5) 0.085(4) Uani 0.5 1 d . . P
C19 C 1.0000 0.6890(3) 0.2500 0.083(2) Uani 1 4 d S T P
H19A H 1.0000 0.7155 0.2699 0.100 Uiso 0.5 2 d R U P
C20 C 0.9525(5) 0.6337(3) 0.2044(6) 0.114(3) Uani 0.5 1 d D . P
H20A H 0.9193 0.6210 0.1903 0.137 Uiso 0.25 1 d R U P
C21 C 1.0000 0.5778(5) 0.1473(12) 0.183(10) Uani 0.5 2 d DS T P
H21A H 1.0373 0.5689 0.1396 0.275 Uiso 0.25 1 calc R U P
H21B H 0.9804 0.5575 0.1752 0.275 Uiso 0.25 1 calc R U P
H21C H 0.9823 0.5816 0.1003 0.275 Uiso 0.25 1 calc R U P

loop_
_atom_site_aniso_label
_atom_site_aniso_U_11
_atom_site_aniso_U_22
_atom_site_aniso_U_33
_atom_site_aniso_U_23
_atom_site_aniso_U_13
_atom_site_aniso_U_12
Cu1 0.0804(7) 0.0365(5) 0.0981(7) 0.000 0.000 0.000
Cu2 0.0838(8) 0.0356(5) 0.1265(9) 0.000 0.000 0.000
Cu3 0.0979(5) 0.0541(3) 0.0713(4) -0.0063(2) -0.0182(3) -0.0022(3)
O1 0.0876(18) 0.0511(13) 0.1026(17) -0.0061(12) -0.0073(15) -0.0007(12)
O2 0.134(3) 0.0544(15) 0.164(3) -0.0124(17) -0.053(3) -0.0007(16)
O3 0.118(3) 0.0621(15) 0.1039(19) -0.0033(15) -0.0200(19) -0.0061(16)
O4 0.113(2) 0.0581(16) 0.1012(19) -0.0119(14) -0.0203(17) -0.0043(15)
O5 0.074(5) 0.101(6) 0.42(2) 0.074(8) 0.007(8) -0.014(4)
O6 0.109(2) 0.095(2) 0.0729(16) -0.0052(14) -0.0105(16) 0.0025(19)
O7 0.112(2) 0.0871(19) 0.0763(16) -0.0076(14) -0.0109(16) -0.0014(17)
O8 0.141(15) 0.090(10) 0.25(2) -0.008(13) -0.009(15) 0.002(10)
O1W 0.122(5) 0.046(3) 0.144(5) 0.000 0.000 0.000
O2W 0.410(18) 0.032(3) 0.175(8) 0.000 0.000 0.000
O3W 0.106(3) 0.246(6) 0.151(3) 0.101(4) -0.036(3) 0.000(3)
N1 0.065(3) 0.084(4) 0.332(12) 0.009(6) 0.000 0.000
N2 0.164(14) 0.060(6) 0.173(13) -0.017(7) 0.000 0.000
C1 0.093(3) 0.052(2) 0.110(3) -0.010(2) -0.004(2) 0.000(2)
C2 0.095(3) 0.056(2) 0.100(3) -0.0062(19) 0.001(2) -0.0102(19)
C3 0.096(3) 0.054(2) 0.114(3) -0.007(2) 0.005(3) -0.010(2)
C4 0.084(3) 0.057(2) 0.111(3) -0.003(2) 0.005(2) -0.009(2)
C5 0.091(3) 0.061(2) 0.105(3) -0.008(2) 0.000(2) -0.007(2)
C6 0.104(3) 0.055(2) 0.095(3) -0.0068(18) -0.004(2) -0.019(2)
C7 0.105(3) 0.056(2) 0.100(3) -0.0105(19) -0.004(3) -0.007(2)
C8 0.109(4) 0.060(2) 0.086(2) -0.012(2) -0.004(2) -0.011(2)
C9 0.068(2) 0.069(2) 0.127(3) -0.001(2) 0.000(2) -0.004(2)
C10 0.070(3) 0.055(3) 0.113(4) -0.005(3) 0.000 0.000
C11 0.087(4) 0.072(3) 0.243(8) 0.003(4) 0.002(4) -0.010(3)
C12 0.070(5) 0.134(9) 0.60(3) 0.057(15) 0.000 0.000
C13 0.109(4) 0.072(2) 0.069(2) -0.0071(18) -0.010(2) -0.012(2)
C14 0.089(3) 0.077(2) 0.075(2) -0.0093(19) -0.005(2) -0.013(2)
C15 0.092(4) 0.070(3) 0.075(3) 0.000 0.000 -0.016(3)
C16 0.099(3) 0.086(3) 0.093(3) -0.003(2) -0.015(2) -0.019(3)
C17 0.092(4) 0.080(4) 0.089(4) 0.000 0.000 -0.007(3)
C18 0.105(6) 0.083(4) 0.066(11) 0.007(4) -0.004(4) -0.004(4)
C19 0.102(7) 0.076(5) 0.072(4) 0.000 0.000 0.000
C20 0.120(9) 0.080(6) 0.144(8) -0.023(6) -0.005(7) -0.027(6)
C21 0.22(3) 0.118(15) 0.21(2) -0.058(16) 0.000 0.000

loop_
_atom_type_symbol
_atom_type_description
_atom_type_scat_dispersion_real
_atom_type_scat_dispersion_imag
_atom_type_scat_source
C C 0.0181 0.0091 'International Tables Vol C Tables 4.2.6.8 and 6.1.1.4'
H H 0.0000 0.0000 'International Tables Vol C Tables 4.2.6.8 and 6.1.1.4'
N N 0.0311 0.0180 'International Tables Vol C Tables 4.2.6.8 and 6.1.1.4'
O O 0.0492 0.0322 'International Tables Vol C Tables 4.2.6.8 and 6.1.1.4'
Cu Cu -1.9646 0.5888 'International Tables Vol C Tables 4.2.6.8 and 6.1.1.4'

loop_
_geom_angle_atom_site_label_1
_geom_angle_atom_site_label_2
_geom_angle_atom_site_label_3
_geom_angle
_geom_angle_site_symmetry_1
_geom_angle_site_symmetry_3
O1 Cu1 O1 167.31(14) . 3_655
O1 Cu1 O1 90.19(17) . 12_655
O1 Cu1 O1 88.41(17) 3_655 12_655
O1 Cu1 O1 88.41(17) . 10_556
O1 Cu1 O1 90.19(17) 3_655 10_556
O1 Cu1 O1 167.31(14) 12_655 10_556
O1 Cu1 O1W 96.34(7) . .
O1 Cu1 O1W 96.35(7) 3_655 .
O1 Cu1 O1W 96.35(7) 12_655 .
O1 Cu1 O1W 96.35(7) 10_556 .
O1 Cu1 Cu2 83.66(7) . .
O1 Cu1 Cu2 83.65(7) 3_655 .
O1 Cu1 Cu2 83.65(7) 12_655 .
O1 Cu1 Cu2 83.65(7) 10_556 .
O1W Cu1 Cu2 180.0 . .
O2 Cu2 O2 168.25(17) . 3_655
O2 Cu2 O2 90.5(3) . 12_655
O2 Cu2 O2 88.3(3) 3_655 12_655
O2 Cu2 O2 88.3(3) . 10_556
O2 Cu2 O2 90.5(3) 3_655 10_556
O2 Cu2 O2 168.25(17) 12_655 10_556
O2 Cu2 O2W 95.87(9) . .
O2 Cu2 O2W 95.87(9) 3_655 .
O2 Cu2 O2W 95.87(9) 12_655 .
O2 Cu2 O2W 95.87(9) 10_556 .
O2 Cu2 Cu1 84.13(9) . .
O2 Cu2 Cu1 84.13(9) 3_655 .
O2 Cu2 Cu1 84.13(9) 12_655 .
O2 Cu2 Cu1 84.13(9) 10_556 .
O2W Cu2 Cu1 180.0 . .
O6 Cu3 O4 88.29(13) . .
O6 Cu3 O7 168.01(14) . 13_666
O4 Cu3 O7 90.45(13) . 13_666
O6 Cu3 O3 90.65(15) . 13_666
O4 Cu3 O3 168.12(13) . 13_666
O7 Cu3 O3 88.14(14) 13_666 13_666
O6 Cu3 O3W 100.02(17) . .
O4 Cu3 O3W 101.59(18) . .
O7 Cu3 O3W 91.91(17) 13_666 .
O3 Cu3 O3W 90.24(18) 13_666 .
O6 Cu3 Cu3 83.34(10) . 13_666
O4 Cu3 Cu3 84.81(10) . 13_666
O7 Cu3 Cu3 84.67(10) 13_666 13_666
O3 Cu3 Cu3 83.32(10) 13_666 13_666
O3W Cu3 Cu3 172.80(17) . 13_666
C1 O1 Cu1 122.6(3) . .
C1 O2 Cu2 124.8(3) . .
C8 O3 Cu3 123.2(3) . 13_666
C8 O4 Cu3 122.1(3) . .
C11 O5 H11A 31.6 . .
C13 O6 Cu3 124.0(3) . .
C13 O7 Cu3 121.4(3) . 13_666
C20 O8 H20A 20.0 . .
Cu1 O1W H1WA 111.0 . .
Cu1 O1W H1WB 111.0 . .
H1WA O1W H1WB 111.0 . .
Cu2 O2W H2WA 106.2 . .
Cu2 O2W H2WB 106.3 . .
H2WA O2W H2WB 101.8 . .
Cu3 O3W H3WB 108.8 . .
Cu3 O3W H3WA 107.1 . .
H3WB O3W H3WA 106.7 . .
C11 N1 C11 124.4(7) . 4_566
C11 N1 C12 117.8(3) . .
C11 N1 C12 117.8(3) 4_566 .
C20 N2 C20 121.9(12) . 12_755
C20 N2 C21 119.0(6) . .
C20 N2 C21 119.0(6) 12_755 .
O1 C1 O2 124.7(4) . .
O1 C1 C2 119.5(4) . .
O2 C1 C2 115.8(3) . .
C3 C2 C7 118.1(4) . .
C3 C2 C1 121.6(3) . .
C7 C2 C1 120.2(4) . .
C2 C3 C4 121.9(4) . .
C2 C3 H3A 119.1 . .
C4 C3 H3A 119.1 . .
C5 C4 C3 118.1(4) . .
C5 C4 C9 121.4(4) . .
C3 C4 C9 120.4(4) . .
C4 C5 C6 120.3(5) . .
C4 C5 H5A 119.9 . .
C6 C5 H5A 119.9 . .
C7 C6 C5 120.8(4) . .
C7 C6 C8 119.5(4) . .
C5 C6 C8 119.6(4) . .
C6 C7 C2 120.8(4) . .
C6 C7 H7A 119.6 . .
C2 C7 H7A 119.6 . .
O3 C8 O4 126.2(4) . .
O3 C8 C6 116.4(4) . .
O4 C8 C6 117.4(4) . .
C10 C9 C11 118.0(5) . .
C10 C9 C4 122.4(4) . .
C11 C9 C4 119.6(4) . .
C9 C10 C9 123.4(6) . 4_566
C9 C10 H10A 118.3 . .
C9 C10 H10A 118.3 4_566 .
O5 C11 N1 111.3(6) . .
O5 C11 C9 130.5(7) . .
N1 C11 C9 118.1(5) . .
O5 C11 H11A 10.7 . .
N1 C11 H11A 121.2 . .
C9 C11 H11A 120.7 . .
N1 C12 H12A 109.5 . .
N1 C12 H12B 109.5 . .
H12A C12 H12B 109.5 . .
N1 C12 H12C 109.5 . .
H12A C12 H12C 109.5 . .
H12B C12 H12C 109.5 . .
O7 C13 O6 126.4(4) . .
O7 C13 C14 116.9(4) . .
O6 C13 C14 116.7(4) . .
C15 C14 C16 119.8(4) . .
C15 C14 C13 119.8(4) . .
C16 C14 C13 120.2(4) . .
C14 C15 C14 120.4(6) . 10_556
C14 C15 H15A 119.8 . .
C14 C15 H15A 119.8 10_556 .
C17 C16 C14 120.5(4) . .
C17 C16 H16A 119.8 . .
C14 C16 H16A 119.8 . .
C16 C17 C16 119.0(6) . 10_556
C16 C17 C18 130.9(5) . .
C16 C17 C18 110.1(5) 10_556 .
C16 C17 C18 110.1(5) . 10_556
C16 C17 C18 130.9(5) 10_556 10_556
C18 C17 C18 20.8(8) . 10_556
C18 C18 C20 114.6(6) 10_556 .
C18 C18 C19 78.8(4) 10_556 .
C20 C18 C19 116.5(9) . .
C18 C18 C17 79.6(4) 10_556 .
C20 C18 C17 124.6(9) . .
C19 C18 C17 118.7(7) . .
C18 C18 C20 48.2(5) 10_556 10_556
C20 C18 C20 66.4(10) . 10_556
C19 C18 C20 99.8(8) . 10_556
C17 C18 C20 106.5(7) . 10_556
C18 C19 C18 22.4(8) . 10_556
C18 C19 C18 128.3(10) . 3_755
C18 C19 C18 123.0(9) 10_556 3_755
C18 C19 C18 123.0(9) . 12_755
C18 C19 C18 128.3(10) 10_556 12_755
C18 C19 C18 22.4(8) 3_755 12_755
C18 C19 H19A 118.5 . .
C18 C19 H19A 109.2 10_556 .
C18 C19 H19A 109.2 3_755 .
C18 C19 H19A 118.5 12_755 .
O8 C20 C18 124.7(14) . .
O8 C20 N2 113.9(13) . .
C18 C20 N2 121.0(11) . .
O8 C20 C18 125.0(14) . 10_556
C18 C20 C18 17.1(7) . 10_556
N2 C20 C18 119.6(10) . 10_556
O8 C20 C20 109.1(14) . 10_556
C18 C20 C20 65.3(6) . 10_556
N2 C20 C20 102.8(9) . 10_556
C18 C20 C20 48.3(5) 10_556 10_556
O8 C20 H20A 5.9 . .
C18 C20 H20A 119.1 . .
N2 C20 H20A 119.7 . .
C18 C20 H20A 119.1 10_556 .
C20 C20 H20A 105.7 10_556 .
N2 C21 H21A 109.5 . .
N2 C21 H21B 109.5 . .
H21A C21 H21B 109.5 . .
N2 C21 H21C 109.5 . .
H21A C21 H21C 109.5 . .
H21B C21 H21C 109.5 . .

loop_
_geom_bond_atom_site_label_1
_geom_bond_atom_site_label_2
_geom_bond_distance
_geom_bond_site_symmetry_2
Cu1 O1 1.983(3) .
Cu1 O1 1.983(3) 3_655
Cu1 O1 1.983(3) 12_655
Cu1 O1 1.983(3) 10_556
Cu1 O1W 2.114(5) .
Cu1 Cu2 2.6391(13) .
Cu2 O2 1.911(3) .
Cu2 O2 1.911(3) 3_655
Cu2 O2 1.911(3) 12_655
Cu2 O2 1.911(3) 10_556
Cu2 O2W 2.152(6) .
Cu3 O6 1.936(3) .
Cu3 O4 1.946(3) .
Cu3 O7 1.957(3) 13_666
Cu3 O3 1.960(3) 13_666
Cu3 O3W 2.152(4) .
Cu3 Cu3 2.6473(11) 13_666
O1 C1 1.236(4) .
O2 C1 1.276(5) .
O3 C8 1.257(5) .
O3 Cu3 1.960(3) 13_666
O4 C8 1.258(5) .
O5 C11 1.234(10) .
O5 H11A 0.3416 .
O6 C13 1.258(6) .
O7 C13 1.253(5) .
O7 Cu3 1.957(3) 13_666
O8 C20 1.227(15) .
O8 H20A 0.2888 .
O1W H1WA 0.8465 .
O1W H1WB 0.8463 .
O2W H2WA 0.8500 .
O2W H2WB 0.8467 .
O3W H3WB 0.8541 .
O3W H3WA 0.8627 .
N1 C11 1.354(6) .
N1 C11 1.354(6) 4_566
N1 C12 1.565(11) .
N2 C20 1.345(13) .
N2 C20 1.345(13) 12_755
N2 C21 1.497(15) .
C1 C2 1.477(6) .
C2 C3 1.381(6) .
C2 C7 1.403(5) .
C3 C4 1.408(6) .
C3 H3A 0.9500 .
C4 C5 1.394(6) .
C4 C9 1.480(6) .
C5 C6 1.385(7) .
C5 H5A 0.9500 .
C6 C7 1.367(6) .
C6 C8 1.501(6) .
C7 H7A 0.9500 .
C9 C10 1.369(5) .
C9 C11 1.410(7) .
C10 C9 1.369(5) 4_566
C10 H10A 0.9500 .
C11 H11A 0.9602 .
C12 H12A 0.9800 .
C12 H12B 0.9800 .
C12 H12C 0.9800 .
C13 C14 1.508(6) .
C14 C15 1.372(5) .
C14 C16 1.396(7) .
C15 C14 1.372(5) 10_556
C15 H15A 0.9500 .
C16 C17 1.382(6) .
C16 H16A 0.9500 .
C17 C16 1.382(6) 10_556
C17 C18 1.494(11) .
C17 C18 1.494(11) 10_556
C18 C18 0.54(2) 10_556
C18 C20 1.371(13) .
C18 C19 1.391(10) .
C18 C20 1.670(14) 10_556
C19 C18 1.391(10) 10_556
C19 C18 1.391(10) 3_755
C19 C18 1.391(10) 12_755
C19 H19A 0.9599 .
C20 C18 1.670(14) 10_556
C20 C20 1.68(2) 10_556
C20 H20A 0.9601 .
C21 H21A 0.9800 .
C21 H21B 0.9800 .
C21 H21C 0.9800 .
